data_7155446
loop_
_publ_author_name
'Oda, Kazuma'
'Hiroto, Satoru'
'Hisaki, Ichiro'
'Shinokubo, Hiroshi'

_publ_section_title
;
 Synthesis of bright red-emissive dicyanoetheno-bridged
 hexa-peri-hexabenzocoronene dimers.
;
_journal_issue 6
_journal_name_full 'Organic &amp; biomolecular chemistry'
_journal_page_first 1426
_journal_page_last 1434
_journal_paper_doi 10.1039/c6ob02775j
_journal_volume 15
_journal_year 2017
_chemical_formula_moiety 'C180 H138 Cl2 N2'
_chemical_formula_sum 'C180 H138 Cl2 N2'
_chemical_formula_weight 2399.99
_chemical_properties_physical ', Light-sensitive'
_space_group_crystal_system triclinic
_space_group_IT_number 2
_space_group_name_Hall '-P 1'
_space_group_name_H-M_alt 'P -1'
_symmetry_space_group_name_Hall '-P 1'
_symmetry_space_group_name_H-M 'P -1'
_atom_sites_solution_hydrogens geom
_atom_sites_solution_primary direct
_atom_sites_solution_secondary difmap
_audit_update_record
;
2016-12-15 deposited with the CCDC.
2017-01-11 downloaded from the CCDC.
;
_cell_angle_alpha 84.2590
_cell_angle_beta 81.4740
_cell_angle_gamma 77.2470
_cell_formula_units_Z 1
_cell_length_a 12.3105
_cell_length_b 12.6606
_cell_length_c 22.2312
_cell_measurement_reflns_used 30579
_cell_measurement_temperature 100
_cell_measurement_theta_max 28.699
_cell_measurement_theta_min 1.045
_cell_volume 3333.947
_computing_cell_refinement HKL2000
_computing_data_collection HKL2000
_computing_data_reduction HKL2000
_computing_molecular_graphics 'CrystalStructure 4.2'
_computing_publication_material 'CrystalStructure 4.2 (Rigaku, 2015)'
_computing_structure_refinement 'SHELXL Version 2014/7 (Sheldrick, 2008)'
_computing_structure_solution 'SHELXT Version 2014/4 (Sheldrick, 2014)'
_diffrn_ambient_temperature 100
_diffrn_measured_fraction_theta_full 0.901
_diffrn_measured_fraction_theta_max 0.900
_diffrn_measurement.details ' 2.00 degrees, -1.0 sec, detector distance 75.02 mm'

_diffrn_measurement_device_type 'SPring-8 BL38B1, CCD(MX225HE Rayonix)'
_diffrn_measurement.method '\w scans'

_diffrn_radiation_type synchrotron
_diffrn_radiation_wavelength 0.80000
_diffrn_reflns_av_R_equivalents 0.078
_diffrn_reflns_Laue_measured_fraction_full 0.901
_diffrn_reflns_Laue_measured_fraction_max 0.900
_diffrn_reflns_limit_h_max 14
_diffrn_reflns_limit_h_min -14
_diffrn_reflns_limit_k_max 15
_diffrn_reflns_limit_k_min -14
_diffrn_reflns_limit_l_max 26
_diffrn_reflns_limit_l_min 0
_diffrn_reflns_number 30579
_diffrn_reflns_point_group_measured_fraction_full 0.901
_diffrn_reflns_point_group_measured_fraction_max 0.900
_diffrn_reflns_theta_full 28.685
_diffrn_reflns_theta_max 28.699
_diffrn_reflns_theta_min 1.045
_diffrn_standards_number 0
_exptl_absorpt_coefficient_mu 0.000
_exptl_absorpt_correction_type none
_exptl_crystal_colour yellow
_exptl_crystal_density_diffrn 1.195
_exptl_crystal_density_method 'not measured'
_exptl_crystal_description plate
_exptl_crystal_F_000 1266.00
_exptl_crystal_size_max 0.050
_exptl_crystal_size_mid 0.030
_exptl_crystal_size_min 0.005
_refine_diff_density_max 0.89
_refine_diff_density_min -1.41
_refine_ls_extinction_method none
_refine_ls_goodness_of_fit_ref 1.028
_refine_ls_hydrogen_treatment constr
_refine_ls_number_parameters 845
_refine_ls_number_reflns 10878
_refine_ls_number_restraints 0
_refine_ls_R_factor_all 0.1469
_refine_ls_R_factor_gt 0.0997
_refine_ls_shift/su_max 0.000
_refine_ls_structure_factor_coef Fsqd
_refine_ls_weighting_details 'w = 1/[\s^2^(Fo^2^)+(0.1581P)^2^+4.8117P] where P=(Fo^2^+2Fc^2^)/3'
_refine_ls_weighting_scheme calc
_refine_ls_wR_factor_gt 0.2648
_refine_ls_wR_factor_ref 0.3091
_reflns_Friedel_coverage 0.000
_reflns_number_gt 6850
_reflns_number_total 10878
_reflns_threshold_expression F^2^>2.0\s(F^2^)
_cod_data_source_file c6ob02775j2.cif
_cod_data_source_block shino_2
_cod_depositor_comments 'Adding full bibliography for 7155446--7155447.cif.'
_cod_original_cell_volume 3333.9473
_cod_database_code 7155446

loop_
_space_group_symop_id
_space_group_symop_operation_xyz
1 +X,+Y,+Z
2 -X,-Y,-Z

loop_
_atom_site_label
_atom_site_type_symbol
_atom_site_fract_x
_atom_site_fract_y
_atom_site_fract_z
_atom_site_U_iso_or_equiv
_atom_site_adp_type
_atom_site_occupancy
_atom_site_site_symmetry_order
_atom_site_calc_flag
_atom_site_refinement_flags_posn
_atom_site_refinement_flags_adp
_atom_site_refinement_flags_occupancy
_atom_site_disorder_assembly
_atom_site_disorder_group
Cl1 Cl 0.3257(5) 1.0957(3) 0.98760(18) 0.237(2) Uani 1 1 d . . . . .
N1 N 0.0390(5) 1.1946(4) 0.9191(2) 0.0968(18) Uani 1 1 d . . . . .
C1 C 0.2516(3) 0.6727(3) 0.81334(19) 0.0407(9) Uani 1 1 d . . . . .
C2 C 0.1979(3) 0.5877(3) 0.80416(18) 0.0398(9) Uani 1 1 d . . . . .
C3 C 0.2501(3) 0.5114(3) 0.76059(18) 0.0389(9) Uani 1 1 d . . . . .
C4 C 0.3549(3) 0.5201(3) 0.72611(18) 0.0393(9) Uani 1 1 d . . . . .
C5 C 0.4076(3) 0.6051(3) 0.73530(19) 0.0405(9) Uani 1 1 d . . . . .
C6 C 0.3553(3) 0.6819(3) 0.77875(18) 0.0397(9) Uani 1 1 d . . . . .
C7 C 0.1975(3) 0.7514(3) 0.85675(19) 0.0435(10) Uani 1 1 d . . . . .
C8 C 0.2514(3) 0.8363(3) 0.8666(2) 0.0457(10) Uani 1 1 d . . . . .
C9 C 0.1937(4) 0.9169(4) 0.9041(2) 0.0501(11) Uani 1 1 d . . . . .
H9 H 0.2278 0.9753 0.9090 0.060 Uiso 1 1 calc R U . . .
C10 C 0.0882(4) 0.9148(4) 0.9345(2) 0.0525(11) Uani 1 1 d . . . . .
C11 C 0.0367(4) 0.8302(4) 0.9265(2) 0.0526(11) Uani 1 1 d . . . . .
H11 H -0.0362 0.8289 0.9473 0.063 Uiso 1 1 calc R U . . .
C12 C 0.0899(3) 0.7480(3) 0.88886(19) 0.0446(10) Uani 1 1 d . . . . .
C13 C 0.0909(3) 0.5801(3) 0.83881(19) 0.0412(9) Uani 1 1 d . . . . .
C14 C 0.0357(3) 0.6593(3) 0.87977(19) 0.0441(10) Uani 1 1 d . . . . .
C15 C -0.0700(3) 0.6530(4) 0.9104(2) 0.0470(10) Uani 1 1 d . . . . .
H15 H -0.1073 0.7074 0.9373 0.056 Uiso 1 1 calc R U . . .
C16 C -0.1227(3) 0.5699(3) 0.90302(19) 0.0439(10) Uani 1 1 d . . . . .
C17 C -0.0654(3) 0.4888(3) 0.86561(18) 0.0431(10) Uani 1 1 d . . . . .
H17 H -0.0978 0.4282 0.8629 0.052 Uiso 1 1 calc R U . . .
C18 C 0.0393(3) 0.4935(3) 0.83156(18) 0.0424(10) Uani 1 1 d . . . . .
C19 C 0.1952(3) 0.4263(3) 0.75064(18) 0.0370(9) Uani 1 1 d . . . . .
C20 C 0.0928(3) 0.4144(3) 0.78653(18) 0.0402(9) Uani 1 1 d . . . . .
C21 C 0.0419(3) 0.3317(3) 0.77505(19) 0.0435(10) Uani 1 1 d . . . . .
H21 H -0.0249 0.3215 0.8003 0.052 Uiso 1 1 calc R U . . .
C22 C 0.0853(3) 0.2638(3) 0.72818(19) 0.0411(9) Uani 1 1 d . . . . .
C23 C 0.1853(3) 0.2761(3) 0.69314(19) 0.0421(9) Uani 1 1 d . . . . .
H23 H 0.2150 0.2306 0.6605 0.050 Uiso 1 1 calc R U . . .
C24 C 0.2435(3) 0.3536(3) 0.70454(18) 0.0393(9) Uani 1 1 d . . . . .
C25 C 0.4082(3) 0.4421(3) 0.68228(18) 0.0381(9) Uani 1 1 d . . . . .
C26 C 0.3538(3) 0.3594(3) 0.67081(18) 0.0382(9) Uani 1 1 d . . . . .
C27 C 0.4083(3) 0.2838(3) 0.62918(19) 0.0418(9) Uani 1 1 d . . . . .
H27 H 0.3714 0.2290 0.6216 0.050 Uiso 1 1 calc R U . . .
C28 C 0.5144(3) 0.2855(3) 0.59839(19) 0.0404(9) Uani 1 1 d . . . . .
C29 C 0.5674(3) 0.3667(3) 0.60991(18) 0.0406(9) Uani 1 1 d . . . . .
H29 H 0.6407 0.3680 0.5897 0.049 Uiso 1 1 calc R U . . .
C30 C 0.5161(3) 0.4459(3) 0.64997(18) 0.0395(9) Uani 1 1 d . . . . .
C31 C 0.5138(3) 0.6141(3) 0.69993(18) 0.0397(9) Uani 1 1 d . . . . .
C32 C 0.5691(3) 0.5350(3) 0.65881(19) 0.0408(9) Uani 1 1 d . . . . .
C33 C 0.6722(3) 0.5460(3) 0.62575(19) 0.0430(10) Uani 1 1 d . . . . .
H33 H 0.7101 0.4921 0.5987 0.052 Uiso 1 1 calc R U . . .
C34 C 0.7214(3) 0.6330(3) 0.63091(19) 0.0416(9) Uani 1 1 d . . . . .
C35 C 0.6658(3) 0.7104(3) 0.67068(19) 0.0429(10) Uani 1 1 d . . . . .
H35 H 0.6977 0.7712 0.6736 0.051 Uiso 1 1 calc R U . . .
C36 C 0.5644(3) 0.7025(3) 0.70675(19) 0.0412(9) Uani 1 1 d . . . . .
C37 C 0.4096(3) 0.7680(3) 0.78830(19) 0.0405(9) Uani 1 1 d . . . . .
C38 C 0.3612(3) 0.8409(3) 0.83359(19) 0.0436(10) Uani 1 1 d . . . . .
C39 C 0.4188(3) 0.9195(3) 0.8449(2) 0.0462(10) Uani 1 1 d . . . . .
H39 H 0.3872 0.9667 0.8766 0.055 Uiso 1 1 calc R U . . .
C40 C 0.5201(3) 0.9301(3) 0.8113(2) 0.0451(10) Uani 1 1 d . . . . .
C41 C 0.5654(3) 0.8603(3) 0.7651(2) 0.0445(10) Uani 1 1 d . . . . .
H41 H 0.6341 0.8683 0.7411 0.053 Uiso 1 1 calc R U . . .
C42 C 0.5127(3) 0.7789(3) 0.75305(19) 0.0421(9) Uani 1 1 d . . . . .
C43 C 0.0289(4) 1.0057(4) 0.9722(2) 0.0534(11) Uani 1 1 d . . . . .
C44 C 0.0320(4) 1.1127(4) 0.9440(2) 0.0589(13) Uani 1 1 d . . . . .
C45 C -0.2435(3) 0.5787(3) 0.9306(2) 0.0463(10) Uani 1 1 d . . . . .
C46 C -0.2755(4) 0.5927(4) 0.9934(2) 0.0535(11) Uani 1 1 d . . . . .
C47 C -0.3897(4) 0.6188(4) 1.0152(2) 0.0614(13) Uani 1 1 d . . . . .
H47 H -0.4117 0.6288 1.0574 0.074 Uiso 1 1 calc R U . . .
C48 C -0.4723(4) 0.6306(4) 0.9775(2) 0.0595(13) Uani 1 1 d . . . . .
C49 C -0.4383(4) 0.6112(4) 0.9168(2) 0.0547(12) Uani 1 1 d . . . . .
H49 H -0.4941 0.6156 0.8908 0.066 Uiso 1 1 calc R U . . .
C50 C -0.3262(3) 0.5856(3) 0.8921(2) 0.0463(10) Uani 1 1 d . . . . .
C51 C -0.1921(4) 0.5806(5) 1.0380(2) 0.0625(13) Uani 1 1 d . . . . .
H51A H -0.2258 0.5572 1.0785 0.075 Uiso 1 1 calc R U . . .
H51B H -0.1712 0.6504 1.0398 0.075 Uiso 1 1 calc R U . . .
H51C H -0.1249 0.5263 1.0247 0.075 Uiso 1 1 calc R U . . .
C52 C -0.5954(4) 0.6634(5) 1.0018(3) 0.0741(16) Uani 1 1 d . . . . .
H52A H -0.6407 0.6695 0.9684 0.089 Uiso 1 1 calc R U . . .
H52B H -0.6094 0.7335 1.0197 0.089 Uiso 1 1 calc R U . . .
H52C H -0.6159 0.6083 1.0330 0.089 Uiso 1 1 calc R U . . .
C53 C -0.2985(4) 0.5735(4) 0.8244(2) 0.0497(11) Uani 1 1 d . . . . .
H53A H -0.2580 0.6295 0.8057 0.060 Uiso 1 1 calc R U . . .
H53B H -0.3682 0.5816 0.8065 0.060 Uiso 1 1 calc R U . . .
H53C H -0.2514 0.5016 0.8172 0.060 Uiso 1 1 calc R U . . .
C54 C 0.0263(3) 0.1793(3) 0.71445(19) 0.0421(10) Uani 1 1 d . . . . .
C55 C 0.0757(3) 0.0689(3) 0.7234(2) 0.0461(10) Uani 1 1 d . . . . .
C56 C 0.0211(4) -0.0083(4) 0.7082(2) 0.0560(12) Uani 1 1 d . . . . .
H56 H 0.0541 -0.0830 0.7150 0.067 Uiso 1 1 calc R U . . .
C57 C -0.0795(4) 0.0196(4) 0.6835(2) 0.0568(12) Uani 1 1 d . . . . .
C58 C -0.1279(4) 0.1298(4) 0.6770(2) 0.0555(12) Uani 1 1 d . . . . .
H58 H -0.1983 0.1510 0.6618 0.067 Uiso 1 1 calc R U . . .
C59 C -0.0777(3) 0.2098(3) 0.6916(2) 0.0477(10) Uani 1 1 d . . . . .
C60 C 0.1855(4) 0.0321(4) 0.7491(2) 0.0559(12) Uani 1 1 d . . . . .
H60A H 0.1810 0.0669 0.7871 0.067 Uiso 1 1 calc R U . . .
H60B H 0.2462 0.0524 0.7196 0.067 Uiso 1 1 calc R U . . .
H60C H 0.2006 -0.0469 0.7574 0.067 Uiso 1 1 calc R U . . .
C61 C -0.1353(4) -0.0653(4) 0.6655(3) 0.0733(16) Uani 1 1 d . . . . .
H61A H -0.1897 -0.0838 0.6996 0.088 Uiso 1 1 calc R U . . .
H61B H -0.0783 -0.1305 0.6552 0.088 Uiso 1 1 calc R U . . .
H61C H -0.1742 -0.0367 0.6300 0.088 Uiso 1 1 calc R U . . .
C62 C -0.1342(4) 0.3278(4) 0.6815(2) 0.0559(12) Uani 1 1 d . . . . .
H62A H -0.1532 0.3612 0.7206 0.067 Uiso 1 1 calc R U . . .
H62B H -0.2029 0.3328 0.6631 0.067 Uiso 1 1 calc R U . . .
H62C H -0.0831 0.3660 0.6541 0.067 Uiso 1 1 calc R U . . .
C63 C 0.5696(3) 0.2025(3) 0.55344(19) 0.0424(10) Uani 1 1 d . . . . .
C64 C 0.5958(3) 0.2351(3) 0.4916(2) 0.0452(10) Uani 1 1 d . . . . .
C65 C 0.6475(4) 0.1548(4) 0.4518(2) 0.0530(11) Uani 1 1 d . . . . .
H65 H 0.6649 0.1761 0.4099 0.064 Uiso 1 1 calc R U . . .
C66 C 0.6745(4) 0.0458(4) 0.4704(2) 0.0567(12) Uani 1 1 d . . . . .
C67 C 0.6457(4) 0.0167(4) 0.5312(2) 0.0574(12) Uani 1 1 d . . . . .
H67 H 0.6625 -0.0579 0.5449 0.069 Uiso 1 1 calc R U . . .
C68 C 0.5932(4) 0.0920(4) 0.5731(2) 0.0505(11) Uani 1 1 d . . . . .
C69 C 0.5697(4) 0.3519(4) 0.4675(2) 0.0538(11) Uani 1 1 d . . . . .
H69A H 0.5718 0.3555 0.4231 0.065 Uiso 1 1 calc R U . . .
H69B H 0.6257 0.3892 0.4777 0.065 Uiso 1 1 calc R U . . .
H69C H 0.4948 0.3870 0.4859 0.065 Uiso 1 1 calc R U . . .
C70 C 0.7320(5) -0.0396(5) 0.4266(3) 0.0796(17) Uani 1 1 d . . . . .
H70A H 0.7933 -0.0894 0.4448 0.096 Uiso 0.53(6) 1 calc R U P A 1
H70B H 0.7624 -0.0044 0.3885 0.096 Uiso 0.53(6) 1 calc R U P A 1
H70C H 0.6776 -0.0803 0.4181 0.096 Uiso 0.53(6) 1 calc R U P A 1
H70D H 0.8121 -0.0384 0.4179 0.096 Uiso 0.47(6) 1 calc R U P A 2
H70E H 0.6982 -0.0244 0.3886 0.096 Uiso 0.47(6) 1 calc R U P A 2
H70F H 0.7229 -0.1113 0.4449 0.096 Uiso 0.47(6) 1 calc R U P A 2
C71 C 0.5660(4) 0.0529(4) 0.6388(2) 0.0598(12) Uani 1 1 d . . . B 2
H71A H 0.6074 -0.0219 0.6456 0.072 Uiso 1 1 calc R U . B 2
H71B H 0.4852 0.0554 0.6480 0.072 Uiso 1 1 calc R U . B 2
H71C H 0.5879 0.0997 0.6654 0.072 Uiso 1 1 calc R U . B 2
C72 C 0.8307(3) 0.6446(3) 0.5937(2) 0.0434(10) Uani 1 1 d . . . C 2
C73 C 0.9256(3) 0.6403(3) 0.6228(2) 0.0439(10) Uani 1 1 d . . . C 2
C74 C 1.0242(4) 0.6582(4) 0.5873(2) 0.0520(11) Uani 1 1 d . . . C 2
H74 H 1.0886 0.6557 0.6066 0.062 Uiso 1 1 calc R U . C 2
C75 C 1.0307(4) 0.6796(4) 0.5247(2) 0.0545(12) Uani 1 1 d . . . C 2
C76 C 0.9382(4) 0.6806(4) 0.4968(2) 0.0558(12) Uani 1 1 d . . . C 2
H76 H 0.9428 0.6940 0.4538 0.067 Uiso 1 1 calc R U . C 2
C77 C 0.8375(3) 0.6623(4) 0.5299(2) 0.0493(11) Uani 1 1 d . . . C 2
C78 C 0.9241(4) 0.6170(4) 0.6905(2) 0.0502(11) Uani 1 1 d . . . C 2
H78A H 0.8823 0.5596 0.7044 0.060 Uiso 1 1 calc R U . C 2
H78B H 0.8878 0.6829 0.7112 0.060 Uiso 1 1 calc R U . C 2
H78C H 1.0014 0.5931 0.7001 0.060 Uiso 1 1 calc R U . C 2
C79 C 0.7392(4) 0.6652(4) 0.4967(2) 0.0622(13) Uani 1 1 d . . . C 2
H79A H 0.6744 0.7183 0.5141 0.075 Uiso 1 1 calc R U . C 2
H79B H 0.7206 0.5932 0.5010 0.075 Uiso 1 1 calc R U . C 2
H79C H 0.7583 0.6861 0.4535 0.075 Uiso 1 1 calc R U . C 2
C80 C 1.1378(4) 0.7011(5) 0.4875(2) 0.0739(16) Uani 1 1 d . . . C 2
H80A H 1.1912 0.6320 0.4809 0.089 Uiso 1 1 calc R U . C 2
H80B H 1.1707 0.7470 0.5094 0.089 Uiso 1 1 calc R U . C 2
H80C H 1.1210 0.7380 0.4480 0.089 Uiso 1 1 calc R U . C 2
C81 C 0.5813(4) 1.0143(3) 0.8239(2) 0.0478(10) Uani 1 1 d . . . D 2
C82 C 0.6899(4) 0.9834(4) 0.8395(2) 0.0585(12) Uani 1 1 d . . . D 2
C83 C 0.7458(4) 1.0632(4) 0.8497(2) 0.0632(13) Uani 1 1 d . . . D 2
H83 H 0.8199 1.0415 0.8602 0.076 Uiso 1 1 calc R U . D 2
C84 C 0.6980(4) 1.1713(4) 0.8452(2) 0.0605(13) Uani 1 1 d . . . D 2
C85 C 0.5905(4) 1.2013(4) 0.8292(2) 0.0575(12) Uani 1 1 d . . . D 2
H85 H 0.5568 1.2764 0.8251 0.069 Uiso 1 1 calc R U . D 2
C86 C 0.5299(4) 1.1254(3) 0.8190(2) 0.0483(10) Uani 1 1 d . . . D 2
C87 C 0.7489(5) 0.8658(4) 0.8464(3) 0.0755(16) Uani 1 1 d . . . D 2
H87A H 0.7707 0.8369 0.8061 0.091 Uiso 1 1 calc R U . D 2
H87B H 0.6982 0.8241 0.8713 0.091 Uiso 1 1 calc R U . D 2
H87C H 0.8161 0.8600 0.8663 0.091 Uiso 1 1 calc R U . D 2
C88 C 0.7629(5) 1.2551(5) 0.8541(3) 0.0824(19) Uani 1 1 d . . . D 2
H88A H 0.8160 1.2640 0.8174 0.099 Uiso 1 1 calc R U . D 2
H88B H 0.8042 1.2313 0.8892 0.099 Uiso 1 1 calc R U . D 2
H88C H 0.7108 1.3245 0.8615 0.099 Uiso 1 1 calc R U . D 2
C89 C 0.4133(4) 1.1648(4) 0.8011(2) 0.0605(13) Uani 1 1 d . . . D 2
H89A H 0.4023 1.2421 0.7877 0.073 Uiso 1 1 calc R U . D 2
H89B H 0.3576 1.1543 0.8363 0.073 Uiso 1 1 calc R U . D 2
H89C H 0.4044 1.1236 0.7678 0.073 Uiso 1 1 calc R U . D 2
C90 C 0.4765(10) 1.0779(11) 1.0014(7) 0.239(9) Uani 1 1 d . . . E 2
H90A H 0.4822 1.1021 1.0415 0.287 Uiso 1 1 calc R U . E 2
H90B H 0.5201 1.1166 0.9689 0.287 Uiso 1 1 calc R U . E 2

loop_
_atom_site_aniso_label
_atom_site_aniso_U_11
_atom_site_aniso_U_22
_atom_site_aniso_U_33
_atom_site_aniso_U_23
_atom_site_aniso_U_13
_atom_site_aniso_U_12
Cl1 0.392(7) 0.158(3) 0.169(3) -0.022(2) -0.044(4) -0.062(3)
N1 0.147(5) 0.068(3) 0.073(3) -0.005(3) 0.021(3) -0.041(3)
C1 0.034(2) 0.040(2) 0.050(2) -0.0040(18) -0.0060(18) -0.0114(17)
C2 0.033(2) 0.044(2) 0.044(2) -0.0050(18) -0.0042(17) -0.0093(17)
C3 0.034(2) 0.039(2) 0.044(2) -0.0020(17) -0.0033(17) -0.0103(17)
C4 0.034(2) 0.041(2) 0.046(2) -0.0045(18) -0.0034(17) -0.0147(17)
C5 0.036(2) 0.040(2) 0.048(2) -0.0038(18) -0.0031(18) -0.0122(17)
C6 0.034(2) 0.040(2) 0.047(2) -0.0041(18) -0.0063(17) -0.0122(17)
C7 0.038(2) 0.046(2) 0.049(2) -0.0099(19) -0.0018(18) -0.0124(18)
C8 0.043(2) 0.046(2) 0.050(2) -0.0092(19) -0.0032(19) -0.0131(19)
C9 0.046(2) 0.053(3) 0.056(3) -0.016(2) -0.002(2) -0.019(2)
C10 0.047(2) 0.054(3) 0.060(3) -0.018(2) 0.004(2) -0.018(2)
C11 0.042(2) 0.061(3) 0.059(3) -0.019(2) 0.004(2) -0.019(2)
C12 0.038(2) 0.051(2) 0.047(2) -0.0120(19) -0.0029(18) -0.0126(19)
C13 0.033(2) 0.045(2) 0.047(2) -0.0050(18) -0.0006(17) -0.0127(18)
C14 0.038(2) 0.051(2) 0.045(2) -0.0072(19) -0.0022(18) -0.0138(19)
C15 0.042(2) 0.050(2) 0.048(2) -0.0072(19) 0.0008(19) -0.0113(19)
C16 0.037(2) 0.051(2) 0.043(2) -0.0021(19) -0.0019(18) -0.0110(19)
C17 0.036(2) 0.052(2) 0.044(2) -0.0025(19) -0.0035(18) -0.0157(19)
C18 0.035(2) 0.048(2) 0.044(2) -0.0030(18) -0.0028(17) -0.0099(18)
C19 0.0299(19) 0.039(2) 0.044(2) -0.0030(17) -0.0045(17) -0.0119(16)
C20 0.037(2) 0.038(2) 0.045(2) -0.0031(17) 0.0001(18) -0.0127(17)
C21 0.034(2) 0.046(2) 0.052(2) -0.0040(19) -0.0007(18) -0.0142(18)
C22 0.036(2) 0.040(2) 0.049(2) -0.0018(18) -0.0019(18) -0.0138(17)
C23 0.037(2) 0.041(2) 0.050(2) -0.0086(18) -0.0024(18) -0.0124(18)
C24 0.035(2) 0.041(2) 0.044(2) -0.0009(17) -0.0012(17) -0.0169(17)
C25 0.033(2) 0.037(2) 0.045(2) -0.0033(17) -0.0031(17) -0.0096(16)
C26 0.034(2) 0.038(2) 0.045(2) -0.0051(17) -0.0014(17) -0.0142(17)
C27 0.039(2) 0.043(2) 0.048(2) -0.0049(18) -0.0040(18) -0.0174(18)
C28 0.035(2) 0.040(2) 0.047(2) -0.0042(18) -0.0061(17) -0.0093(17)
C29 0.032(2) 0.043(2) 0.048(2) -0.0045(18) -0.0017(17) -0.0121(17)
C30 0.035(2) 0.040(2) 0.044(2) -0.0033(17) -0.0045(17) -0.0105(17)
C31 0.034(2) 0.040(2) 0.047(2) -0.0038(18) -0.0035(17) -0.0128(17)
C32 0.036(2) 0.041(2) 0.047(2) -0.0048(18) -0.0023(18) -0.0128(17)
C33 0.037(2) 0.044(2) 0.050(2) -0.0065(18) -0.0028(18) -0.0114(18)
C34 0.035(2) 0.044(2) 0.048(2) -0.0006(18) -0.0041(18) -0.0162(18)
C35 0.040(2) 0.038(2) 0.052(2) -0.0043(18) -0.0041(19) -0.0135(18)
C36 0.035(2) 0.040(2) 0.051(2) -0.0024(18) -0.0069(18) -0.0120(17)
C37 0.038(2) 0.038(2) 0.048(2) -0.0046(18) -0.0076(18) -0.0112(17)
C38 0.038(2) 0.043(2) 0.051(2) -0.0064(19) -0.0046(19) -0.0107(18)
C39 0.045(2) 0.042(2) 0.055(3) -0.0094(19) -0.008(2) -0.0112(19)
C40 0.042(2) 0.040(2) 0.057(3) -0.0017(19) -0.010(2) -0.0140(18)
C41 0.041(2) 0.040(2) 0.055(3) -0.0058(19) -0.0053(19) -0.0145(18)
C42 0.038(2) 0.041(2) 0.048(2) -0.0026(18) -0.0049(18) -0.0122(18)
C43 0.048(3) 0.059(3) 0.059(3) -0.014(2) 0.001(2) -0.023(2)
C44 0.075(3) 0.047(3) 0.053(3) -0.012(2) 0.012(2) -0.020(2)
C45 0.038(2) 0.050(2) 0.051(3) -0.004(2) -0.0008(19) -0.0116(19)
C46 0.042(2) 0.067(3) 0.049(3) -0.004(2) 0.002(2) -0.011(2)
C47 0.047(3) 0.084(4) 0.049(3) -0.003(2) 0.006(2) -0.013(2)
C48 0.037(2) 0.074(3) 0.063(3) -0.003(2) 0.006(2) -0.011(2)
C49 0.040(2) 0.065(3) 0.060(3) 0.003(2) -0.007(2) -0.016(2)
C50 0.042(2) 0.046(2) 0.051(3) -0.0017(19) -0.0005(19) -0.0140(19)
C51 0.051(3) 0.086(4) 0.048(3) -0.005(2) 0.000(2) -0.013(3)
C52 0.047(3) 0.099(4) 0.071(4) -0.006(3) 0.002(3) -0.010(3)
C53 0.050(2) 0.048(2) 0.053(3) -0.003(2) -0.004(2) -0.015(2)
C54 0.037(2) 0.041(2) 0.050(2) -0.0038(18) 0.0007(18) -0.0163(18)
C55 0.041(2) 0.040(2) 0.058(3) -0.0013(19) -0.0012(19) -0.0146(18)
C56 0.052(3) 0.044(2) 0.075(3) -0.004(2) -0.004(2) -0.020(2)
C57 0.050(3) 0.049(3) 0.076(3) -0.008(2) -0.006(2) -0.020(2)
C58 0.041(2) 0.054(3) 0.076(3) -0.012(2) -0.008(2) -0.015(2)
C59 0.042(2) 0.046(2) 0.059(3) -0.006(2) -0.003(2) -0.0174(19)
C60 0.051(3) 0.049(3) 0.067(3) 0.002(2) -0.011(2) -0.011(2)
C61 0.058(3) 0.057(3) 0.114(5) -0.014(3) -0.015(3) -0.027(3)
C62 0.044(2) 0.049(3) 0.078(3) -0.008(2) -0.014(2) -0.010(2)
C63 0.035(2) 0.042(2) 0.054(3) -0.0074(19) -0.0009(18) -0.0164(17)
C64 0.035(2) 0.050(2) 0.054(3) -0.009(2) -0.0026(19) -0.0158(18)
C65 0.046(2) 0.064(3) 0.052(3) -0.015(2) 0.005(2) -0.021(2)
C66 0.054(3) 0.050(3) 0.069(3) -0.020(2) 0.006(2) -0.019(2)
C67 0.056(3) 0.045(3) 0.071(3) -0.012(2) 0.005(2) -0.016(2)
C68 0.045(2) 0.046(2) 0.061(3) -0.008(2) 0.002(2) -0.017(2)
C69 0.048(3) 0.062(3) 0.050(3) 0.000(2) -0.006(2) -0.011(2)
C70 0.088(4) 0.070(3) 0.080(4) -0.033(3) 0.018(3) -0.020(3)
C71 0.060(3) 0.050(3) 0.065(3) -0.003(2) 0.003(2) -0.009(2)
C72 0.038(2) 0.041(2) 0.055(3) -0.0041(19) -0.0016(19) -0.0174(18)
C73 0.039(2) 0.040(2) 0.056(3) -0.0082(19) -0.0050(19) -0.0134(18)
C74 0.037(2) 0.061(3) 0.061(3) -0.010(2) -0.003(2) -0.015(2)
C75 0.042(2) 0.069(3) 0.056(3) -0.012(2) 0.004(2) -0.023(2)
C76 0.050(3) 0.070(3) 0.052(3) -0.007(2) 0.001(2) -0.026(2)
C77 0.041(2) 0.055(3) 0.056(3) -0.004(2) -0.005(2) -0.018(2)
C78 0.046(2) 0.051(3) 0.057(3) 0.000(2) -0.008(2) -0.019(2)
C79 0.052(3) 0.083(4) 0.059(3) 0.004(3) -0.008(2) -0.033(3)
C80 0.045(3) 0.118(5) 0.065(3) -0.008(3) 0.002(2) -0.035(3)
C81 0.044(2) 0.044(2) 0.058(3) -0.008(2) -0.005(2) -0.0149(19)
C82 0.052(3) 0.052(3) 0.078(3) -0.013(2) -0.012(2) -0.017(2)
C83 0.046(3) 0.065(3) 0.086(4) -0.016(3) -0.012(2) -0.021(2)
C84 0.059(3) 0.059(3) 0.071(3) -0.025(2) 0.011(2) -0.031(2)
C85 0.069(3) 0.045(3) 0.062(3) -0.012(2) 0.008(2) -0.026(2)
C86 0.054(3) 0.043(2) 0.050(3) -0.0060(19) -0.001(2) -0.016(2)
C87 0.064(3) 0.063(3) 0.106(5) -0.023(3) -0.031(3) -0.007(3)
C88 0.075(4) 0.088(4) 0.097(4) -0.037(3) 0.025(3) -0.055(3)
C89 0.072(3) 0.043(3) 0.069(3) -0.006(2) -0.017(3) -0.009(2)
C90 0.158(10) 0.333(19) 0.270(15) 0.146(16) -0.145(11) -0.142(13)

loop_
_atom_type_symbol
_atom_type_description
_atom_type_scat_dispersion_real
_atom_type_scat_dispersion_imag
_atom_type_scat_source
C C 0.0000 0.0000
;
International Tables for Crystallography
(Vol. C, Tables 4.2.6.8 and 6.1.1.4)
;
H H 0.0000 0.0000
;
International Tables for Crystallography
(Vol. C, Table 6.1.1.4)
;
N N 0.0000 0.0000
;
International Tables for Crystallography
(Vol. C, Tables 4.2.6.8 and 6.1.1.4)
;
Cl Cl 0.0000 0.0000
;
International Tables for Crystallography
(Vol. C, Tables 4.2.6.8 and 6.1.1.4)
;

loop_
_geom_angle_atom_site_label_1
_geom_angle_atom_site_label_2
_geom_angle_atom_site_label_3
_geom_angle
_geom_angle_site_symmetry_1
_geom_angle_site_symmetry_3
C6 C1 C2 120.3(4) . .
C6 C1 C7 120.1(4) . .
C2 C1 C7 119.6(3) . .
C3 C2 C1 119.7(3) . .
C3 C2 C13 120.4(4) . .
C1 C2 C13 120.0(4) . .
C2 C3 C4 120.1(4) . .
C2 C3 C19 119.7(3) . .
C4 C3 C19 120.2(4) . .
C5 C4 C3 119.9(4) . .
C5 C4 C25 120.0(3) . .
C3 C4 C25 120.0(3) . .
C4 C5 C6 120.1(3) . .
C4 C5 C31 119.8(4) . .
C6 C5 C31 120.1(4) . .
C1 C6 C5 119.9(4) . .
C1 C6 C37 120.1(4) . .
C5 C6 C37 119.9(3) . .
C12 C7 C8 119.1(4) . .
C12 C7 C1 121.0(4) . .
C8 C7 C1 119.9(4) . .
C9 C8 C7 118.9(4) . .
C9 C8 C38 121.4(4) . .
C7 C8 C38 119.5(4) . .
C10 C9 C8 121.9(4) . .
C10 C9 H9 119.1 . .
C8 C9 H9 119.1 . .
C9 C10 C11 119.3(4) . .
C9 C10 C43 119.3(4) . .
C11 C10 C43 121.3(4) . .
C12 C11 C10 121.4(4) . .
C12 C11 H11 119.3 . .
C10 C11 H11 119.3 . .
C11 C12 C7 119.2(4) . .
C11 C12 C14 121.7(4) . .
C7 C12 C14 119.1(4) . .
C14 C13 C18 119.1(4) . .
C14 C13 C2 120.7(4) . .
C18 C13 C2 120.2(4) . .
C15 C14 C13 119.5(4) . .
C15 C14 C12 120.9(4) . .
C13 C14 C12 119.6(4) . .
C16 C15 C14 122.1(4) . .
C16 C15 H15 118.9 . .
C14 C15 H15 118.9 . .
C17 C16 C15 118.2(4) . .
C17 C16 C45 123.2(4) . .
C15 C16 C45 118.2(4) . .
C16 C17 C18 122.0(4) . .
C16 C17 H17 119.0 . .
C18 C17 H17 119.0 . .
C17 C18 C13 118.9(4) . .
C17 C18 C20 121.5(4) . .
C13 C18 C20 119.5(3) . .
C20 C19 C24 119.4(3) . .
C20 C19 C3 120.5(4) . .
C24 C19 C3 120.1(3) . .
C21 C20 C19 118.7(4) . .
C21 C20 C18 121.7(4) . .
C19 C20 C18 119.5(4) . .
C22 C21 C20 122.4(4) . .
C22 C21 H21 118.8 . .
C20 C21 H21 118.8 . .
C21 C22 C23 118.6(4) . .
C21 C22 C54 121.6(3) . .
C23 C22 C54 119.8(4) . .
C22 C23 C24 121.7(4) . .
C22 C23 H23 119.1 . .
C24 C23 H23 119.1 . .
C23 C24 C19 119.0(3) . .
C23 C24 C26 121.2(4) . .
C19 C24 C26 119.8(3) . .
C30 C25 C26 118.8(3) . .
C30 C25 C4 120.7(3) . .
C26 C25 C4 120.4(3) . .
C27 C26 C25 119.2(3) . .
C27 C26 C24 121.5(3) . .
C25 C26 C24 119.3(3) . .
C28 C27 C26 122.4(4) . .
C28 C27 H27 118.8 . .
C26 C27 H27 118.8 . .
C27 C28 C29 118.1(4) . .
C27 C28 C63 120.5(4) . .
C29 C28 C63 121.4(3) . .
C30 C29 C28 122.0(4) . .
C30 C29 H29 119.0 . .
C28 C29 H29 119.0 . .
C29 C30 C25 119.4(4) . .
C29 C30 C32 121.7(3) . .
C25 C30 C32 118.9(3) . .
C32 C31 C36 119.4(3) . .
C32 C31 C5 120.5(4) . .
C36 C31 C5 120.0(4) . .
C33 C32 C31 118.8(4) . .
C33 C32 C30 121.3(4) . .
C31 C32 C30 119.9(3) . .
C34 C33 C32 122.4(4) . .
C34 C33 H33 118.8 . .
C32 C33 H33 118.8 . .
C35 C34 C33 118.2(4) . .
C35 C34 C72 120.4(4) . .
C33 C34 C72 121.4(4) . .
C34 C35 C36 122.4(4) . .
C34 C35 H35 118.8 . .
C36 C35 H35 118.8 . .
C35 C36 C31 118.7(4) . .
C35 C36 C42 121.6(4) . .
C31 C36 C42 119.6(4) . .
C38 C37 C42 119.4(4) . .
C38 C37 C6 120.2(4) . .
C42 C37 C6 120.5(4) . .
C39 C38 C37 119.4(4) . .
C39 C38 C8 120.7(4) . .
C37 C38 C8 119.9(4) . .
C40 C39 C38 121.8(4) . .
C40 C39 H39 119.1 . .
C38 C39 H39 119.1 . .
C39 C40 C41 118.5(4) . .
C39 C40 C81 121.4(4) . .
C41 C40 C81 120.1(4) . .
C40 C41 C42 121.9(4) . .
C40 C41 H41 119.1 . .
C42 C41 H41 119.1 . .
C41 C42 C37 119.1(4) . .
C41 C42 C36 121.2(4) . .
C37 C42 C36 119.7(4) . .
C43 C43 C44 119.8(5) 2_577 .
C43 C43 C10 124.9(6) 2_577 .
C44 C43 C10 115.3(4) . .
N1 C44 C43 176.1(5) . .
C50 C45 C46 119.8(4) . .
C50 C45 C16 119.4(4) . .
C46 C45 C16 120.4(4) . .
C47 C46 C45 118.6(4) . .
C47 C46 C51 118.4(4) . .
C45 C46 C51 123.0(4) . .
C48 C47 C46 122.2(4) . .
C48 C47 H47 118.9 . .
C46 C47 H47 118.9 . .
C49 C48 C47 117.7(4) . .
C49 C48 C52 121.1(5) . .
C47 C48 C52 121.2(5) . .
C48 C49 C50 122.8(4) . .
C48 C49 H49 118.6 . .
C50 C49 H49 118.6 . .
C49 C50 C45 118.6(4) . .
C49 C50 C53 118.4(4) . .
C45 C50 C53 122.8(4) . .
C46 C51 H51A 109.5 . .
C46 C51 H51B 109.5 . .
H51A C51 H51B 109.5 . .
C46 C51 H51C 109.5 . .
H51A C51 H51C 109.5 . .
H51B C51 H51C 109.5 . .
C48 C52 H52A 109.5 . .
C48 C52 H52B 109.5 . .
H52A C52 H52B 109.5 . .
C48 C52 H52C 109.5 . .
H52A C52 H52C 109.5 . .
H52B C52 H52C 109.5 . .
C50 C53 H53A 109.5 . .
C50 C53 H53B 109.5 . .
H53A C53 H53B 109.5 . .
C50 C53 H53C 109.5 . .
H53A C53 H53C 109.5 . .
H53B C53 H53C 109.5 . .
C55 C54 C59 119.6(4) . .
C55 C54 C22 120.0(4) . .
C59 C54 C22 120.4(4) . .
C56 C55 C54 118.9(4) . .
C56 C55 C60 119.5(4) . .
C54 C55 C60 121.6(4) . .
C57 C56 C55 122.7(4) . .
C57 C56 H56 118.7 . .
C55 C56 H56 118.7 . .
C56 C57 C58 116.9(4) . .
C56 C57 C61 121.8(4) . .
C58 C57 C61 121.3(4) . .
C59 C58 C57 122.7(4) . .
C59 C58 H58 118.6 . .
C57 C58 H58 118.6 . .
C58 C59 C54 119.0(4) . .
C58 C59 C62 119.4(4) . .
C54 C59 C62 121.5(4) . .
C55 C60 H60A 109.5 . .
C55 C60 H60B 109.5 . .
H60A C60 H60B 109.5 . .
C55 C60 H60C 109.5 . .
H60A C60 H60C 109.5 . .
H60B C60 H60C 109.5 . .
C57 C61 H61A 109.5 . .
C57 C61 H61B 109.5 . .
H61A C61 H61B 109.5 . .
C57 C61 H61C 109.5 . .
H61A C61 H61C 109.5 . .
H61B C61 H61C 109.5 . .
C59 C62 H62A 109.5 . .
C59 C62 H62B 109.5 . .
H62A C62 H62B 109.5 . .
C59 C62 H62C 109.5 . .
H62A C62 H62C 109.5 . .
H62B C62 H62C 109.5 . .
C68 C63 C64 120.0(4) . .
C68 C63 C28 119.8(4) . .
C64 C63 C28 120.2(4) . .
C65 C64 C63 117.9(4) . .
C65 C64 C69 119.7(4) . .
C63 C64 C69 122.5(4) . .
C66 C65 C64 123.2(4) . .
C66 C65 H65 118.4 . .
C64 C65 H65 118.4 . .
C67 C66 C65 117.2(4) . .
C67 C66 C70 120.6(5) . .
C65 C66 C70 122.2(5) . .
C66 C67 C68 122.7(4) . .
C66 C67 H67 118.7 . .
C68 C67 H67 118.7 . .
C67 C68 C63 119.0(4) . .
C67 C68 C71 119.0(4) . .
C63 C68 C71 122.0(4) . .
C64 C69 H69A 109.5 . .
C64 C69 H69B 109.5 . .
H69A C69 H69B 109.5 . .
C64 C69 H69C 109.5 . .
H69A C69 H69C 109.5 . .
H69B C69 H69C 109.5 . .
C66 C70 H70A 109.5 . .
C66 C70 H70B 109.5 . .
H70A C70 H70B 109.5 . .
C66 C70 H70C 109.5 . .
H70A C70 H70C 109.5 . .
H70B C70 H70C 109.5 . .
C66 C70 H70D 109.5 . .
C66 C70 H70E 109.5 . .
H70D C70 H70E 109.5 . .
C66 C70 H70F 109.5 . .
H70D C70 H70F 109.5 . .
H70E C70 H70F 109.5 . .
C68 C71 H71A 109.5 . .
C68 C71 H71B 109.5 . .
H71A C71 H71B 109.5 . .
C68 C71 H71C 109.5 . .
H71A C71 H71C 109.5 . .
H71B C71 H71C 109.5 . .
C73 C72 C77 120.1(4) . .
C73 C72 C34 119.9(4) . .
C77 C72 C34 120.0(4) . .
C74 C73 C72 118.5(4) . .
C74 C73 C78 119.3(4) . .
C72 C73 C78 122.1(4) . .
C75 C74 C73 121.9(4) . .
C75 C74 H74 119.1 . .
C73 C74 H74 119.1 . .
C76 C75 C74 118.8(4) . .
C76 C75 C80 120.4(4) . .
C74 C75 C80 120.7(4) . .
C75 C76 C77 121.8(4) . .
C75 C76 H76 119.1 . .
C77 C76 H76 119.1 . .
C76 C77 C72 118.7(4) . .
C76 C77 C79 119.2(4) . .
C72 C77 C79 122.0(4) . .
C73 C78 H78A 109.5 . .
C73 C78 H78B 109.5 . .
H78A C78 H78B 109.5 . .
C73 C78 H78C 109.5 . .
H78A C78 H78C 109.5 . .
H78B C78 H78C 109.5 . .
C77 C79 H79A 109.5 . .
C77 C79 H79B 109.5 . .
H79A C79 H79B 109.5 . .
C77 C79 H79C 109.5 . .
H79A C79 H79C 109.5 . .
H79B C79 H79C 109.5 . .
C75 C80 H80A 109.5 . .
C75 C80 H80B 109.5 . .
H80A C80 H80B 109.5 . .
C75 C80 H80C 109.5 . .
H80A C80 H80C 109.5 . .
H80B C80 H80C 109.5 . .
C82 C81 C86 119.4(4) . .
C82 C81 C40 120.3(4) . .
C86 C81 C40 120.2(4) . .
C81 C82 C83 119.3(4) . .
C81 C82 C87 122.0(4) . .
C83 C82 C87 118.7(4) . .
C84 C83 C82 122.5(5) . .
C84 C83 H83 118.8 . .
C82 C83 H83 118.8 . .
C83 C84 C85 117.9(4) . .
C83 C84 C88 120.8(5) . .
C85 C84 C88 121.2(5) . .
C84 C85 C86 122.3(4) . .
C84 C85 H85 118.9 . .
C86 C85 H85 118.9 . .
C85 C86 C81 118.6(4) . .
C85 C86 C89 119.1(4) . .
C81 C86 C89 122.3(4) . .
C82 C87 H87A 109.5 . .
C82 C87 H87B 109.5 . .
H87A C87 H87B 109.5 . .
C82 C87 H87C 109.5 . .
H87A C87 H87C 109.5 . .
H87B C87 H87C 109.5 . .
C84 C88 H88A 109.5 . .
C84 C88 H88B 109.5 . .
H88A C88 H88B 109.5 . .
C84 C88 H88C 109.5 . .
H88A C88 H88C 109.5 . .
H88B C88 H88C 109.5 . .
C86 C89 H89A 109.5 . .
C86 C89 H89B 109.5 . .
H89A C89 H89B 109.5 . .
C86 C89 H89C 109.5 . .
H89A C89 H89C 109.5 . .
H89B C89 H89C 109.5 . .
Cl1 C90 C90 99.7(8) . 2_677
Cl1 C90 H90A 111.8 . .
C90 C90 H90A 111.8 2_677 .
Cl1 C90 H90B 111.8 . .
C90 C90 H90B 111.8 2_677 .
H90A C90 H90B 109.6 . .

loop_
_geom_bond_atom_site_label_1
_geom_bond_atom_site_label_2
_geom_bond_distance
_geom_bond_site_symmetry_2
Cl1 C90 1.887(11) .
N1 C44 1.140(6) .
C1 C6 1.412(5) .
C1 C2 1.425(6) .
C1 C7 1.441(6) .
C2 C3 1.419(5) .
C2 C13 1.441(5) .
C3 C4 1.421(5) .
C3 C19 1.442(5) .
C4 C5 1.419(5) .
C4 C25 1.439(5) .
C5 C6 1.421(6) .
C5 C31 1.443(5) .
C6 C37 1.446(5) .
C7 C12 1.416(6) .
C7 C8 1.432(6) .
C8 C9 1.385(6) .
C8 C38 1.449(6) .
C9 C10 1.376(6) .
C9 H9 0.9500 .
C10 C11 1.397(6) .
C10 C43 1.483(6) .
C11 C12 1.387(6) .
C11 H11 0.9500 .
C12 C14 1.471(6) .
C13 C14 1.412(6) .
C13 C18 1.417(6) .
C14 C15 1.391(6) .
C15 C16 1.387(6) .
C15 H15 0.9500 .
C16 C17 1.386(6) .
C16 C45 1.506(6) .
C17 C18 1.404(5) .
C17 H17 0.9500 .
C18 C20 1.467(6) .
C19 C20 1.418(5) .
C19 C24 1.420(6) .
C20 C21 1.395(6) .
C21 C22 1.386(6) .
C21 H21 0.9500 .
C22 C23 1.386(5) .
C22 C54 1.496(6) .
C23 C24 1.399(5) .
C23 H23 0.9500 .
C24 C26 1.463(5) .
C25 C30 1.421(5) .
C25 C26 1.422(5) .
C26 C27 1.390(5) .
C27 C28 1.386(5) .
C27 H27 0.9500 .
C28 C29 1.396(5) .
C28 C63 1.503(6) .
C29 C30 1.388(5) .
C29 H29 0.9500 .
C30 C32 1.465(6) .
C31 C32 1.414(5) .
C31 C36 1.426(5) .
C32 C33 1.397(5) .
C33 C34 1.391(6) .
C33 H33 0.9500 .
C34 C35 1.381(6) .
C34 C72 1.500(5) .
C35 C36 1.398(6) .
C35 H35 0.9500 .
C36 C42 1.461(6) .
C37 C38 1.409(6) .
C37 C42 1.415(6) .
C38 C39 1.404(6) .
C39 C40 1.382(6) .
C39 H39 0.9500 .
C40 C41 1.393(6) .
C40 C81 1.503(6) .
C41 C42 1.400(6) .
C41 H41 0.9500 .
C43 C43 1.345(9) 2_577
C43 C44 1.441(7) .
C45 C50 1.406(6) .
C45 C46 1.412(6) .
C46 C47 1.395(6) .
C46 C51 1.504(7) .
C47 C48 1.387(7) .
C47 H47 0.9500 .
C48 C49 1.382(7) .
C48 C52 1.511(6) .
C49 C50 1.387(6) .
C49 H49 0.9500 .
C50 C53 1.508(6) .
C51 H51A 0.9800 .
C51 H51B 0.9800 .
C51 H51C 0.9800 .
C52 H52A 0.9800 .
C52 H52B 0.9800 .
C52 H52C 0.9800 .
C53 H53A 0.9800 .
C53 H53B 0.9800 .
C53 H53C 0.9800 .
C54 C55 1.403(6) .
C54 C59 1.408(6) .
C55 C56 1.393(6) .
C55 C60 1.506(6) .
C56 C57 1.389(7) .
C56 H56 0.9500 .
C57 C58 1.394(6) .
C57 C61 1.511(6) .
C58 C59 1.385(6) .
C58 H58 0.9500 .
C59 C62 1.512(6) .
C60 H60A 0.9800 .
C60 H60B 0.9800 .
C60 H60C 0.9800 .
C61 H61A 0.9800 .
C61 H61B 0.9800 .
C61 H61C 0.9800 .
C62 H62A 0.9800 .
C62 H62B 0.9800 .
C62 H62C 0.9800 .
C63 C68 1.403(6) .
C63 C64 1.407(6) .
C64 C65 1.396(6) .
C64 C69 1.502(6) .
C65 C66 1.382(7) .
C65 H65 0.9500 .
C66 C67 1.380(7) .
C66 C70 1.511(6) .
C67 C68 1.387(6) .
C67 H67 0.9500 .
C68 C71 1.507(6) .
C69 H69A 0.9800 .
C69 H69B 0.9800 .
C69 H69C 0.9800 .
C70 H70A 0.9800 .
C70 H70B 0.9800 .
C70 H70C 0.9800 .
C70 H70D 0.9800 .
C70 H70E 0.9800 .
C70 H70F 0.9800 .
C71 H71A 0.9800 .
C71 H71B 0.9800 .
C71 H71C 0.9800 .
C72 C73 1.405(6) .
C72 C77 1.407(6) .
C73 C74 1.396(6) .
C73 C78 1.503(6) .
C74 C75 1.385(6) .
C74 H74 0.9500 .
C75 C76 1.371(7) .
C75 C80 1.512(6) .
C76 C77 1.399(6) .
C76 H76 0.9500 .
C77 C79 1.500(6) .
C78 H78A 0.9800 .
C78 H78B 0.9800 .
C78 H78C 0.9800 .
C79 H79A 0.9800 .
C79 H79B 0.9800 .
C79 H79C 0.9800 .
C80 H80A 0.9800 .
C80 H80B 0.9800 .
C80 H80C 0.9800 .
C81 C82 1.392(6) .
C81 C86 1.410(6) .
C82 C83 1.393(6) .
C82 C87 1.510(7) .
C83 C84 1.365(7) .
C83 H83 0.9500 .
C84 C85 1.383(7) .
C84 C88 1.506(6) .
C85 C86 1.394(6) .
C85 H85 0.9500 .
C86 C89 1.510(6) .
C87 H87A 0.9800 .
C87 H87B 0.9800 .
C87 H87C 0.9800 .
C88 H88A 0.9800 .
C88 H88B 0.9800 .
C88 H88C 0.9800 .
C89 H89A 0.9800 .
C89 H89B 0.9800 .
C89 H89C 0.9800 .
C90 C90 1.93(3) 2_677
C90 H90A 0.9900 .
C90 H90B 0.9900 .

loop_
_geom_torsion_atom_site_label_1
_geom_torsion_atom_site_label_2
_geom_torsion_atom_site_label_3
_geom_torsion_atom_site_label_4
_geom_torsion
_geom_torsion_site_symmetry_4
C6 C1 C2 C3 0.9(6) .
C7 C1 C2 C3 178.8(4) .
C6 C1 C2 C13 -178.8(4) .
C7 C1 C2 C13 -0.9(6) .
C1 C2 C3 C4 -0.4(6) .
C13 C2 C3 C4 179.3(4) .
C1 C2 C3 C19 -179.2(4) .
C13 C2 C3 C19 0.5(6) .
C2 C3 C4 C5 0.1(6) .
C19 C3 C4 C5 178.8(4) .
C2 C3 C4 C25 179.5(4) .
C19 C3 C4 C25 -1.7(6) .
C3 C4 C5 C6 -0.2(6) .
C25 C4 C5 C6 -179.7(4) .
C3 C4 C5 C31 -179.6(4) .
C25 C4 C5 C31 0.9(6) .
C2 C1 C6 C5 -1.1(6) .
C7 C1 C6 C5 -179.0(4) .
C2 C1 C6 C37 -179.9(4) .
C7 C1 C6 C37 2.2(6) .
C4 C5 C6 C1 0.7(6) .
C31 C5 C6 C1 -179.9(4) .
C4 C5 C6 C37 179.6(4) .
C31 C5 C6 C37 -1.0(6) .
C6 C1 C7 C12 175.7(4) .
C2 C1 C7 C12 -2.3(6) .
C6 C1 C7 C8 -2.6(6) .
C2 C1 C7 C8 179.4(4) .
C12 C7 C8 C9 -4.3(6) .
C1 C7 C8 C9 174.0(4) .
C12 C7 C8 C38 -179.6(4) .
C1 C7 C8 C38 -1.3(6) .
C7 C8 C9 C10 3.2(7) .
C38 C8 C9 C10 178.4(4) .
C8 C9 C10 C11 -1.2(8) .
C8 C9 C10 C43 -177.6(4) .
C9 C10 C11 C12 0.3(7) .
C43 C10 C11 C12 176.7(4) .
C10 C11 C12 C7 -1.5(7) .
C10 C11 C12 C14 -179.4(4) .
C8 C7 C12 C11 3.5(6) .
C1 C7 C12 C11 -174.8(4) .
C8 C7 C12 C14 -178.6(4) .
C1 C7 C12 C14 3.1(6) .
C3 C2 C13 C14 -176.5(4) .
C1 C2 C13 C14 3.2(6) .
C3 C2 C13 C18 2.8(6) .
C1 C2 C13 C18 -177.6(4) .
C18 C13 C14 C15 -2.4(6) .
C2 C13 C14 C15 176.8(4) .
C18 C13 C14 C12 178.4(4) .
C2 C13 C14 C12 -2.4(6) .
C11 C12 C14 C15 -2.1(7) .
C7 C12 C14 C15 -180.0(4) .
C11 C12 C14 C13 177.1(4) .
C7 C12 C14 C13 -0.8(6) .
C13 C14 C15 C16 1.3(7) .
C12 C14 C15 C16 -179.5(4) .
C14 C15 C16 C17 2.6(6) .
C14 C15 C16 C45 -171.0(4) .
C15 C16 C17 C18 -5.4(6) .
C45 C16 C17 C18 167.9(4) .
C16 C17 C18 C13 4.2(6) .
C16 C17 C18 C20 -172.4(4) .
C14 C13 C18 C17 -0.3(6) .
C2 C13 C18 C17 -179.5(4) .
C14 C13 C18 C20 176.4(4) .
C2 C13 C18 C20 -2.8(6) .
C2 C3 C19 C20 -3.7(6) .
C4 C3 C19 C20 177.5(4) .
C2 C3 C19 C24 176.1(4) .
C4 C3 C19 C24 -2.7(6) .
C24 C19 C20 C21 -0.5(6) .
C3 C19 C20 C21 179.4(4) .
C24 C19 C20 C18 -176.2(4) .
C3 C19 C20 C18 3.6(6) .
C17 C18 C20 C21 0.6(6) .
C13 C18 C20 C21 -176.0(4) .
C17 C18 C20 C19 176.2(4) .
C13 C18 C20 C19 -0.4(6) .
C19 C20 C21 C22 -2.9(6) .
C18 C20 C21 C22 172.8(4) .
C20 C21 C22 C23 2.7(6) .
C20 C21 C22 C54 -176.7(4) .
C21 C22 C23 C24 0.9(6) .
C54 C22 C23 C24 -179.7(4) .
C22 C23 C24 C19 -4.2(6) .
C22 C23 C24 C26 174.5(4) .
C20 C19 C24 C23 3.9(6) .
C3 C19 C24 C23 -176.0(4) .
C20 C19 C24 C26 -174.8(4) .
C3 C19 C24 C26 5.3(6) .
C5 C4 C25 C30 3.1(6) .
C3 C4 C25 C30 -176.3(4) .
C5 C4 C25 C26 -177.2(4) .
C3 C4 C25 C26 3.3(6) .
C30 C25 C26 C27 1.0(6) .
C4 C25 C26 C27 -178.6(4) .
C30 C25 C26 C24 179.0(4) .
C4 C25 C26 C24 -0.7(6) .
C23 C24 C26 C27 -4.4(6) .
C19 C24 C26 C27 174.3(4) .
C23 C24 C26 C25 177.7(4) .
C19 C24 C26 C25 -3.6(6) .
C25 C26 C27 C28 0.3(6) .
C24 C26 C27 C28 -177.6(4) .
C26 C27 C28 C29 -0.2(6) .
C26 C27 C28 C63 -179.5(4) .
C27 C28 C29 C30 -1.2(6) .
C63 C28 C29 C30 178.1(4) .
C28 C29 C30 C25 2.6(6) .
C28 C29 C30 C32 -175.9(4) .
C26 C25 C30 C29 -2.4(6) .
C4 C25 C30 C29 177.2(4) .
C26 C25 C30 C32 176.1(4) .
C4 C25 C30 C32 -4.2(6) .
C4 C5 C31 C32 -3.8(6) .
C6 C5 C31 C32 176.8(4) .
C4 C5 C31 C36 176.9(4) .
C6 C5 C31 C36 -2.5(6) .
C36 C31 C32 C33 -0.1(6) .
C5 C31 C32 C33 -179.5(4) .
C36 C31 C32 C30 -178.0(4) .
C5 C31 C32 C30 2.7(6) .
C29 C30 C32 C33 2.1(6) .
C25 C30 C32 C33 -176.5(4) .
C29 C30 C32 C31 179.8(4) .
C25 C30 C32 C31 1.3(6) .
C31 C32 C33 C34 -1.3(6) .
C30 C32 C33 C34 176.5(4) .
C32 C33 C34 C35 0.5(6) .
C32 C33 C34 C72 -178.4(4) .
C33 C34 C35 C36 1.8(6) .
C72 C34 C35 C36 -179.3(4) .
C34 C35 C36 C31 -3.2(6) .
C34 C35 C36 C42 173.6(4) .
C32 C31 C36 C35 2.3(6) .
C5 C31 C36 C35 -178.3(4) .
C32 C31 C36 C42 -174.5(4) .
C5 C31 C36 C42 4.8(6) .
C1 C6 C37 C38 2.2(6) .
C5 C6 C37 C38 -176.6(4) .
C1 C6 C37 C42 -178.9(4) .
C5 C6 C37 C42 2.3(6) .
C42 C37 C38 C39 -3.1(6) .
C6 C37 C38 C39 175.8(4) .
C42 C37 C38 C8 175.0(4) .
C6 C37 C38 C8 -6.1(6) .
C9 C8 C38 C39 8.5(7) .
C7 C8 C38 C39 -176.3(4) .
C9 C8 C38 C37 -169.5(4) .
C7 C8 C38 C37 5.6(6) .
C37 C38 C39 C40 2.4(6) .
C8 C38 C39 C40 -175.7(4) .
C38 C39 C40 C41 0.0(6) .
C38 C39 C40 C81 -179.9(4) .
C39 C40 C41 C42 -1.6(6) .
C81 C40 C41 C42 178.2(4) .
C40 C41 C42 C37 0.9(6) .
C40 C41 C42 C36 -176.5(4) .
C38 C37 C42 C41 1.6(6) .
C6 C37 C42 C41 -177.4(4) .
C38 C37 C42 C36 178.9(4) .
C6 C37 C42 C36 0.0(6) .
C35 C36 C42 C41 -3.0(6) .
C31 C36 C42 C41 173.8(4) .
C35 C36 C42 C37 179.7(4) .
C31 C36 C42 C37 -3.6(6) .
C9 C10 C43 C43 -137.1(6) 2_577
C11 C10 C43 C43 46.6(9) 2_577
C9 C10 C43 C44 45.6(7) .
C11 C10 C43 C44 -130.8(5) .
C17 C16 C45 C50 -56.4(6) .
C15 C16 C45 C50 116.8(5) .
C17 C16 C45 C46 131.0(5) .
C15 C16 C45 C46 -55.8(6) .
C50 C45 C46 C47 -3.3(7) .
C16 C45 C46 C47 169.3(4) .
C50 C45 C46 C51 176.6(4) .
C16 C45 C46 C51 -10.8(7) .
C45 C46 C47 C48 0.5(8) .
C51 C46 C47 C48 -179.4(5) .
C46 C47 C48 C49 2.6(8) .
C46 C47 C48 C52 -177.5(5) .
C47 C48 C49 C50 -3.0(8) .
C52 C48 C49 C50 177.1(5) .
C48 C49 C50 C45 0.2(7) .
C48 C49 C50 C53 -175.9(4) .
C46 C45 C50 C49 2.9(7) .
C16 C45 C50 C49 -169.7(4) .
C46 C45 C50 C53 178.9(4) .
C16 C45 C50 C53 6.3(6) .
C21 C22 C54 C55 -113.9(5) .
C23 C22 C54 C55 66.7(5) .
C21 C22 C54 C59 67.2(6) .
C23 C22 C54 C59 -112.2(5) .
C59 C54 C55 C56 1.2(6) .
C22 C54 C55 C56 -177.7(4) .
C59 C54 C55 C60 -178.5(4) .
C22 C54 C55 C60 2.6(6) .
C54 C55 C56 C57 1.2(7) .
C60 C55 C56 C57 -179.1(5) .
C55 C56 C57 C58 -3.0(7) .
C55 C56 C57 C61 178.0(5) .
C56 C57 C58 C59 2.7(7) .
C61 C57 C58 C59 -178.4(5) .
C57 C58 C59 C54 -0.4(7) .
C57 C58 C59 C62 178.2(5) .
C55 C54 C59 C58 -1.6(6) .
C22 C54 C59 C58 177.3(4) .
C55 C54 C59 C62 179.8(4) .
C22 C54 C59 C62 -1.3(6) .
C27 C28 C63 C68 -61.6(5) .
C29 C28 C63 C68 119.0(4) .
C27 C28 C63 C64 117.2(4) .
C29 C28 C63 C64 -62.1(5) .
C68 C63 C64 C65 -1.4(6) .
C28 C63 C64 C65 179.7(4) .
C68 C63 C64 C69 178.3(4) .
C28 C63 C64 C69 -0.5(6) .
C63 C64 C65 C66 -0.5(6) .
C69 C64 C65 C66 179.8(4) .
C64 C65 C66 C67 1.6(7) .
C64 C65 C66 C70 -179.1(5) .
C65 C66 C67 C68 -0.9(7) .
C70 C66 C67 C68 179.8(5) .
C66 C67 C68 C63 -1.0(7) .
C66 C67 C68 C71 -179.3(5) .
C64 C63 C68 C67 2.1(6) .
C28 C63 C68 C67 -179.0(4) .
C64 C63 C68 C71 -179.6(4) .
C28 C63 C68 C71 -0.7(6) .
C35 C34 C72 C73 64.9(5) .
C33 C34 C72 C73 -116.2(5) .
C35 C34 C72 C77 -113.6(5) .
C33 C34 C72 C77 65.3(6) .
C77 C72 C73 C74 2.5(6) .
C34 C72 C73 C74 -176.0(4) .
C77 C72 C73 C78 -177.4(4) .
C34 C72 C73 C78 4.1(6) .
C72 C73 C74 C75 -0.2(6) .
C78 C73 C74 C75 179.7(4) .
C73 C74 C75 C76 -1.6(7) .
C73 C74 C75 C80 178.7(5) .
C74 C75 C76 C77 1.1(7) .
C80 C75 C76 C77 -179.2(5) .
C75 C76 C77 C72 1.2(7) .
C75 C76 C77 C79 179.6(5) .
C73 C72 C77 C76 -3.0(6) .
C34 C72 C77 C76 175.5(4) .
C73 C72 C77 C79 178.7(4) .
C34 C72 C77 C79 -2.8(6) .
C39 C40 C81 C82 121.0(5) .
C41 C40 C81 C82 -58.8(6) .
C39 C40 C81 C86 -60.0(6) .
C41 C40 C81 C86 120.2(5) .
C86 C81 C82 C83 -0.3(7) .
C40 C81 C82 C83 178.7(4) .
C86 C81 C82 C87 179.1(5) .
C40 C81 C82 C87 -1.9(7) .
C81 C82 C83 C84 0.3(8) .
C87 C82 C83 C84 -179.2(5) .
C82 C83 C84 C85 -0.7(8) .
C82 C83 C84 C88 -177.6(5) .
C83 C84 C85 C86 1.3(7) .
C88 C84 C85 C86 178.1(5) .
C84 C85 C86 C81 -1.4(7) .
C84 C85 C86 C89 -179.4(5) .
C82 C81 C86 C85 0.9(7) .
C40 C81 C86 C85 -178.1(4) .
C82 C81 C86 C89 178.9(4) .
C40 C81 C86 C89 -0.1(7) .
